data_7011955
loop_
_publ_author_name
'Eaborn, Colin'
'El-Hamruni, Salima M.'
'Hill, Michael S.'
'Hitchcock, Peter B.'
'David Smith, J.'

_publ_section_title
;
 Syntheses and structures of lithium cyanocuprates containing the
 C(SiMe3)3, C(SiMe3)2(SiMe2NMe2) and C(SiMe3)(SiMe2OMe)2 groups
;
_journal_issue 21
_journal_name_full 'Journal of the Chemical Society, Dalton Transactions'
_journal_page_first 3975
_journal_paper_doi 10.1039/b206176g
_journal_year 2002
_chemical_formula_sum 'C38 H86 Cu2 Li2 N2 O4 Si6'
_chemical_formula_weight 944.59
_chemical_name_common '[{(Me3Si)3CCuCNLi(thf)2}2]'
_chemical_name_systematic
;
?
;
_space_group_IT_number 2
_symmetry_cell_setting triclinic
_symmetry_space_group_name_Hall '-P 1'
_symmetry_space_group_name_H-M 'P -1'
_atom_sites_solution_hydrogens geom
_atom_sites_solution_primary direct
_atom_sites_solution_secondary difmap
_audit_conform_dict_location ftp://ftp.iucr.org/pub/cif_core.dic
_audit_conform_dict_name cif_core.dic
_audit_conform_dict_version 2.2
_audit_creation_date 2002-03-05T09:38:15-00:00
_audit_creation_method 'WinGX routine CIF_UPDATE'
_cell_angle_alpha 82.91(5)
_cell_angle_beta 73.53(5)
_cell_angle_gamma 84.41(5)
_cell_formula_units_Z 3
_cell_length_a 13.452(8)
_cell_length_b 17.080(11)
_cell_length_c 18.748(13)
_cell_measurement_reflns_used 25
_cell_measurement_temperature 173(2)
_cell_measurement_theta_max 10
_cell_measurement_theta_min 7
_cell_volume 4090(5)
_computing_structure_refinement 'SHELXL-97 (Sheldrick, 1997)'
_computing_structure_solution 'SHELXS-86 (Sheldrick, 1986)'
_diffrn_ambient_temperature 173(2)
_diffrn_measured_fraction_theta_full 0.998
_diffrn_measured_fraction_theta_max 0.998
_diffrn_measurement_device_type CAD4
_diffrn_measurement_method 'omega-2theta scans'
_diffrn_radiation_monochromator graphite
_diffrn_radiation_type MoK\a
_diffrn_radiation_wavelength 0.71073
_diffrn_reflns_av_R_equivalents 0
_diffrn_reflns_av_unetI/netI 0.148
_diffrn_reflns_limit_h_max 14
_diffrn_reflns_limit_h_min 0
_diffrn_reflns_limit_k_max 17
_diffrn_reflns_limit_k_min -17
_diffrn_reflns_limit_l_max 19
_diffrn_reflns_limit_l_min -18
_diffrn_reflns_number 9978
_diffrn_reflns_theta_full 21.98
_diffrn_reflns_theta_max 21.98
_diffrn_reflns_theta_min 2.05
_exptl_absorpt_coefficient_mu 0.945
_exptl_absorpt_correction_T_max 1.00
_exptl_absorpt_correction_T_min 0.75
_exptl_absorpt_correction_type psi-scan
_exptl_crystal_density_diffrn 1.15
_exptl_crystal_density_method 'not measured'
_exptl_crystal_F_000 1524
_exptl_crystal_size_max 0.5
_exptl_crystal_size_mid 0.2
_exptl_crystal_size_min 0.1
_refine_diff_density_max 0.574
_refine_diff_density_min -0.596
_refine_diff_density_rms 0.098
_refine_ls_extinction_method none
_refine_ls_goodness_of_fit_ref 0.998
_refine_ls_hydrogen_treatment riding
_refine_ls_matrix_type full
_refine_ls_number_parameters 730
_refine_ls_number_reflns 9978
_refine_ls_number_restraints 0
_refine_ls_restrained_S_all 0.998
_refine_ls_R_factor_all 0.1543
_refine_ls_R_factor_gt 0.0749
_refine_ls_shift/su_max 0
_refine_ls_shift/su_mean 0
_refine_ls_structure_factor_coef Fsqd
_refine_ls_weighting_details 'calc w=1/[\s^2^(Fo^2^)+(0.0804P)^2^+0.0000P] where P=(Fo^2^+2Fc^2^)/3'
_refine_ls_weighting_scheme calc
_refine_ls_wR_factor_gt 0.1578
_refine_ls_wR_factor_ref 0.195
_reflns_number_gt 5492
_reflns_number_total 9978
_reflns_threshold_expression >2sigma(I)
_cod_data_source_file b206176g.txt
_cod_data_source_block sep298-JDS1D
_cod_depositor_comments
;
The following automatic conversions were performed:

'_exptl_absorpt_correction_type' tag value 'psi-scans' was replaced
with 'psi-scan' value.

Automatic conversion script
Id: cif_fix_values 1646 2011-03-28 12:23:43Z adriana 
;
_cod_original_sg_symbol_H-M P-1
_cod_database_code 7011955

loop_
_symmetry_equiv_pos_as_xyz
'x, y, z'
'-x, -y, -z'

loop_
_atom_site_label
_atom_site_type_symbol
_atom_site_fract_x
_atom_site_fract_y
_atom_site_fract_z
_atom_site_U_iso_or_equiv
_atom_site_adp_type
_atom_site_occupancy
_atom_site_symmetry_multiplicity
_atom_site_calc_flag
_atom_site_refinement_flags
_atom_site_disorder_assembly
_atom_site_disorder_group
Li1 Li 0.0754(12) 0.3195(10) 0.3066(9) 0.041(4) Uani 1 1 d . . .
Li2 Li -0.1076(12) 0.3282(10) 0.4204(9) 0.038(4) Uani 1 1 d . . .
Li3 Li -0.0982(11) -0.0103(10) 0.0471(8) 0.034(4) Uani 1 1 d . . .
Cu1 Cu 0.15552(8) 0.09527(7) 0.39097(6) 0.0303(3) Uani 1 1 d . . .
Cu2 Cu -0.15708(9) 0.55902(7) 0.30285(6) 0.0334(3) Uani 1 1 d . . .
Cu3 Cu 0.18465(9) -0.22198(7) 0.02735(7) 0.0354(4) Uani 1 1 d . . .
Si1 Si 0.3700(2) 0.05637(17) 0.30265(15) 0.0359(7) Uani 1 1 d . . .
Si2 Si 0.2911(2) -0.01975(17) 0.46602(14) 0.0314(7) Uani 1 1 d . . .
Si3 Si 0.20367(19) -0.06801(16) 0.34271(14) 0.0299(7) Uani 1 1 d . . .
Si4 Si -0.2527(2) 0.72693(18) 0.33196(16) 0.0446(8) Uani 1 1 d . . .
Si5 Si -0.3786(2) 0.58753(19) 0.32009(16) 0.0436(8) Uani 1 1 d . . .
Si6 Si -0.21989(19) 0.66033(16) 0.17930(14) 0.0301(7) Uani 1 1 d . . .
Si7 Si 0.4050(2) -0.26205(19) -0.04861(15) 0.0461(8) Uani 1 1 d . . .
Si8 Si 0.3135(2) -0.31065(18) 0.12109(15) 0.0393(8) Uani 1 1 d . . .
Si9 Si 0.2465(3) -0.3908(2) 0.0026(2) 0.0609(10) Uani 1 1 d . . .
O1 O 0.2105(5) 0.3386(4) 0.3086(4) 0.048(2) Uani 1 1 d . . .
O2 O 0.0696(6) 0.2915(5) 0.2134(4) 0.059(2) Uani 1 1 d . . .
O3 O -0.2350(5) 0.3125(4) 0.4014(4) 0.0437(18) Uani 1 1 d . . .
O4 O -0.1302(5) 0.3574(5) 0.5168(4) 0.061(2) Uani 1 1 d . . .
O5 O -0.2193(4) -0.0312(4) 0.0233(3) 0.0386(18) Uani 1 1 d . . .
O6 O -0.1357(5) 0.0052(5) 0.1501(3) 0.054(2) Uani 1 1 d . . .
N1 N 0.0057(6) 0.2380(5) 0.3972(4) 0.037(2) Uani 1 1 d . . .
N2 N -0.0276(7) 0.4123(6) 0.3349(5) 0.050(3) Uani 1 1 d . . .
N3 N 0.0252(6) -0.0866(5) 0.0235(4) 0.039(2) Uani 1 1 d . . .
C1 C 0.2631(6) 0.0098(5) 0.3744(5) 0.028(2) Uani 1 1 d . . .
C2 C 0.4497(8) 0.1178(7) 0.3404(6) 0.054(3) Uani 1 1 d . . .
H2C H 0.5049 0.1406 0.2989 0.081 Uiso 1 1 calc R . .
H2B H 0.4806 0.0843 0.3758 0.081 Uiso 1 1 calc R . .
H2A H 0.4047 0.1605 0.3658 0.081 Uiso 1 1 calc R . .
C3 C 0.3233(8) 0.1301(6) 0.2328(5) 0.045(3) Uani 1 1 d . . .
H3C H 0.3832 0.1531 0.1959 0.067 Uiso 1 1 calc R . .
H3B H 0.2782 0.1722 0.2591 0.067 Uiso 1 1 calc R . .
H3A H 0.2843 0.1032 0.2073 0.067 Uiso 1 1 calc R . .
C4 C 0.4677(7) -0.0148(7) 0.2448(6) 0.058(3) Uani 1 1 d . . .
H4C H 0.5217 0.0148 0.2081 0.087 Uiso 1 1 calc R . .
H4B H 0.4324 -0.0445 0.2187 0.087 Uiso 1 1 calc R . .
H4A H 0.4995 -0.0517 0.2777 0.087 Uiso 1 1 calc R . .
C5 C 0.1927(7) -0.0837(6) 0.5322(5) 0.043(3) Uani 1 1 d . . .
H5C H 0.2118 -0.0972 0.5792 0.064 Uiso 1 1 calc R . .
H5B H 0.1907 -0.1323 0.51 0.064 Uiso 1 1 calc R . .
H5A H 0.1241 -0.0552 0.5422 0.064 Uiso 1 1 calc R . .
C6 C 0.4200(7) -0.0757(7) 0.4575(6) 0.053(3) Uani 1 1 d . . .
H6C H 0.4302 -0.0896 0.5074 0.079 Uiso 1 1 calc R . .
H6B H 0.4753 -0.0427 0.4269 0.079 Uiso 1 1 calc R . .
H6A H 0.4219 -0.1241 0.4338 0.079 Uiso 1 1 calc R . .
C7 C 0.2916(8) 0.0660(7) 0.5186(6) 0.053(3) Uani 1 1 d . . .
H7C H 0.3067 0.0469 0.5662 0.079 Uiso 1 1 calc R . .
H7B H 0.2234 0.0951 0.5284 0.079 Uiso 1 1 calc R . .
H7A H 0.345 0.1012 0.4889 0.079 Uiso 1 1 calc R . .
C8 C 0.2763(8) -0.1669(6) 0.3452(5) 0.043(3) Uani 1 1 d . . .
H8C H 0.241 -0.2053 0.3279 0.065 Uiso 1 1 calc R . .
H8B H 0.2787 -0.1844 0.3965 0.065 Uiso 1 1 calc R . .
H8A H 0.3472 -0.163 0.3126 0.065 Uiso 1 1 calc R . .
C9 C 0.0649(7) -0.0819(7) 0.3962(6) 0.052(3) Uani 1 1 d . . .
H9C H 0.0388 -0.1238 0.3765 0.078 Uiso 1 1 calc R . .
H9B H 0.023 -0.0324 0.391 0.078 Uiso 1 1 calc R . .
H9A H 0.0605 -0.0968 0.4492 0.078 Uiso 1 1 calc R . .
C10 C 0.1951(8) -0.0447(6) 0.2430(5) 0.043(3) Uani 1 1 d . . .
H10C H 0.1632 -0.0877 0.2293 0.064 Uiso 1 1 calc R . .
H10B H 0.265 -0.039 0.2092 0.064 Uiso 1 1 calc R . .
H10A H 0.1526 0.0048 0.2389 0.064 Uiso 1 1 calc R . .
C11 C 0.0588(7) 0.1813(7) 0.3973(5) 0.034(3) Uani 1 1 d . . .
C12 C -0.2583(6) 0.6405(5) 0.2826(5) 0.025(2) Uani 1 1 d . . .
C13 C -0.3072(13) 0.7081(8) 0.4358(6) 0.102(6) Uani 1 1 d . . .
H13C H -0.3025 0.7553 0.4593 0.153 Uiso 1 1 calc R . .
H13B H -0.2675 0.6633 0.455 0.153 Uiso 1 1 calc R . .
H13A H -0.3802 0.6959 0.4475 0.153 Uiso 1 1 calc R . .
C14 C -0.1190(10) 0.7579(7) 0.3210(8) 0.078(4) Uani 1 1 d . . .
H14C H -0.1236 0.8037 0.3488 0.117 Uiso 1 1 calc R . .
H14B H -0.0852 0.772 0.2679 0.117 Uiso 1 1 calc R . .
H14A H -0.0782 0.7141 0.3405 0.117 Uiso 1 1 calc R . .
C15 C -0.3271(9) 0.8194(6) 0.3027(6) 0.061(3) Uani 1 1 d . . .
H15C H -0.3208 0.8625 0.3308 0.091 Uiso 1 1 calc R . .
H15B H -0.4005 0.8091 0.313 0.091 Uiso 1 1 calc R . .
H15A H -0.2985 0.8344 0.249 0.091 Uiso 1 1 calc R . .
C16 C -0.3858(9) 0.5269(8) 0.4131(6) 0.088(5) Uani 1 1 d . . .
H16C H -0.4511 0.5004 0.43 0.132 Uiso 1 1 calc R . .
H16B H -0.3831 0.5618 0.4501 0.132 Uiso 1 1 calc R . .
H16A H -0.3271 0.4872 0.4072 0.132 Uiso 1 1 calc R . .
C17 C -0.3932(8) 0.5110(7) 0.2614(7) 0.064(4) Uani 1 1 d . . .
H17C H -0.4586 0.4858 0.2849 0.096 Uiso 1 1 calc R . .
H17B H -0.3349 0.4711 0.2569 0.096 Uiso 1 1 calc R . .
H17A H -0.3939 0.5361 0.2116 0.096 Uiso 1 1 calc R . .
C18 C -0.5010(8) 0.6531(8) 0.3350(7) 0.080(4) Uani 1 1 d . . .
H18C H -0.561 0.6208 0.3548 0.12 Uiso 1 1 calc R . .
H18B H -0.5047 0.6821 0.2872 0.12 Uiso 1 1 calc R . .
H18A H -0.5014 0.6906 0.3706 0.12 Uiso 1 1 calc R . .
C19 C -0.1650(7) 0.5695(7) 0.1318(6) 0.051(3) Uani 1 1 d . . .
H19C H -0.1458 0.5829 0.0775 0.077 Uiso 1 1 calc R . .
H19B H -0.2171 0.53 0.1457 0.077 Uiso 1 1 calc R . .
H19A H -0.1032 0.548 0.1472 0.077 Uiso 1 1 calc R . .
C20 C -0.3299(8) 0.7019(7) 0.1406(5) 0.050(3) Uani 1 1 d . . .
H20C H -0.3048 0.7111 0.086 0.075 Uiso 1 1 calc R . .
H20B H -0.3581 0.752 0.1612 0.075 Uiso 1 1 calc R . .
H20A H -0.3845 0.6644 0.1542 0.075 Uiso 1 1 calc R . .
C21 C -0.1160(8) 0.7324(6) 0.1418(6) 0.048(3) Uani 1 1 d . . .
H21C H -0.0998 0.74 0.0871 0.073 Uiso 1 1 calc R . .
H21B H -0.0534 0.7117 0.1565 0.073 Uiso 1 1 calc R . .
H21A H -0.1407 0.7831 0.1621 0.073 Uiso 1 1 calc R . .
C22 C -0.0721(8) 0.4693(7) 0.3227(6) 0.040(3) Uani 1 1 d . . .
C23 C 0.2510(8) 0.3252(8) 0.3708(7) 0.066(4) Uani 1 1 d . . .
H23B H 0.2575 0.2678 0.3864 0.079 Uiso 1 1 calc R . .
H23A H 0.2048 0.3517 0.4133 0.079 Uiso 1 1 calc R . .
C24 C 0.3562(10) 0.3590(9) 0.3466(9) 0.101(6) Uani 1 1 d . . .
H24B H 0.3582 0.4012 0.3779 0.121 Uiso 1 1 calc R . .
H24A H 0.411 0.3172 0.3514 0.121 Uiso 1 1 calc R . .
C25 C 0.3713(11) 0.3894(13) 0.2728(8) 0.135(8) Uani 1 1 d . . .
H25B H 0.4338 0.3624 0.2413 0.163 Uiso 1 1 calc R . .
H25A H 0.3828 0.4465 0.2677 0.163 Uiso 1 1 calc R . .
C26 C 0.2819(9) 0.3785(9) 0.2480(7) 0.077(4) Uani 1 1 d . . .
H26B H 0.2502 0.4303 0.2327 0.092 Uiso 1 1 calc R . .
H26A H 0.3024 0.3469 0.2047 0.092 Uiso 1 1 calc R . .
C27 C 0.0656(15) 0.3481(10) 0.1516(9) 0.127(7) Uani 1 1 d . . .
H27B H 0.1067 0.3934 0.1506 0.152 Uiso 1 1 calc R . .
H27A H -0.0071 0.3679 0.1549 0.152 Uiso 1 1 calc R . .
C28 C 0.1099(14) 0.3063(17) 0.0842(8) 0.154(11) Uani 1 1 d . . .
H28B H 0.0763 0.3266 0.0443 0.185 Uiso 1 1 calc R . .
H28A H 0.1857 0.3116 0.0649 0.185 Uiso 1 1 calc R . .
C29 C 0.087(2) 0.2263(15) 0.1108(12) 0.208(15) Uani 1 1 d . . .
H29B H 0.148 0.1904 0.0896 0.25 Uiso 1 1 calc R . .
H29A H 0.0276 0.2125 0.0948 0.25 Uiso 1 1 calc R . .
C30 C 0.0625(13) 0.2170(10) 0.1926(8) 0.102(5) Uani 1 1 d . . .
H30B H -0.0085 0.199 0.2148 0.122 Uiso 1 1 calc R . .
H30A H 0.1124 0.1778 0.2095 0.122 Uiso 1 1 calc R . .
C31 C -0.2411(9) 0.2984(8) 0.3290(6) 0.065(4) Uani 1 1 d . . .
H31B H -0.1878 0.257 0.3079 0.079 Uiso 1 1 calc R . .
H31A H -0.2305 0.3473 0.2942 0.079 Uiso 1 1 calc R . .
C32 C -0.3475(9) 0.2719(10) 0.3410(8) 0.095(5) Uani 1 1 d . . .
H32B H -0.3805 0.301 0.3038 0.114 Uiso 1 1 calc R . .
H32A H -0.3441 0.2146 0.3356 0.114 Uiso 1 1 calc R . .
C33 C -0.4048(10) 0.2870(11) 0.4129(8) 0.110(6) Uani 1 1 d . . .
H33B H -0.4476 0.2421 0.4374 0.132 Uiso 1 1 calc R . .
H33A H -0.4516 0.3351 0.411 0.132 Uiso 1 1 calc R . .
C34 C -0.3319(7) 0.2980(7) 0.4550(6) 0.049(3) Uani 1 1 d . . .
H34B H -0.3565 0.3434 0.4851 0.059 Uiso 1 1 calc R . .
H34A H -0.3247 0.2501 0.4892 0.059 Uiso 1 1 calc R . .
C35 C -0.0657(10) 0.3331(8) 0.5638(7) 0.068(4) Uani 1 1 d . . .
H35B H 0.0021 0.3107 0.5346 0.082 Uiso 1 1 calc R . .
H35A H -0.0984 0.292 0.6033 0.082 Uiso 1 1 calc R . .
C36 C -0.0515(14) 0.4010(9) 0.5967(10) 0.119(7) Uani 1 1 d . . .
H36B H 0.012 0.4267 0.5666 0.143 Uiso 1 1 calc R . .
H36A H -0.0455 0.386 0.6481 0.143 Uiso 1 1 calc R . .
C37 C -0.1427(15) 0.4532(11) 0.5976(10) 0.141(8) Uani 1 1 d . . .
H37B H -0.1238 0.5087 0.5836 0.17 Uiso 1 1 calc R . .
H37A H -0.1927 0.4493 0.6479 0.17 Uiso 1 1 calc R . .
C38 C -0.1881(11) 0.4272(9) 0.5425(8) 0.095(5) Uani 1 1 d . . .
H38B H -0.2619 0.4164 0.566 0.114 Uiso 1 1 calc R . .
H38A H -0.1845 0.4688 0.5003 0.114 Uiso 1 1 calc R . .
C39 C 0.2966(7) -0.3035(6) 0.0253(5) 0.036(3) Uani 1 1 d . . .
C40 C 0.4148(8) -0.1539(7) -0.0480(6) 0.057(3) Uani 1 1 d . . .
H40C H 0.4741 -0.136 -0.0888 0.085 Uiso 1 1 calc R . .
H40B H 0.4245 -0.1439 -0.0001 0.085 Uiso 1 1 calc R . .
H40A H 0.3509 -0.1251 -0.0547 0.085 Uiso 1 1 calc R . .
C41 C 0.5349(8) -0.3117(8) -0.0477(6) 0.071(4) Uani 1 1 d . . .
H41C H 0.5889 -0.2866 -0.0885 0.107 Uiso 1 1 calc R . .
H41B H 0.5356 -0.3678 -0.0543 0.107 Uiso 1 1 calc R . .
H41A H 0.5484 -0.3066 0.0002 0.107 Uiso 1 1 calc R . .
C42 C 0.3941(11) -0.2711(8) -0.1466(6) 0.084(5) Uani 1 1 d . . .
H42C H 0.4537 -0.2482 -0.1839 0.126 Uiso 1 1 calc R . .
H42B H 0.3297 -0.2428 -0.1529 0.126 Uiso 1 1 calc R . .
H42A H 0.3932 -0.3271 -0.1533 0.126 Uiso 1 1 calc R . .
C43 C 0.1897(8) -0.3040(9) 0.1980(6) 0.079(4) Uani 1 1 d . . .
H43C H 0.2058 -0.3083 0.2462 0.118 Uiso 1 1 calc R . .
H43B H 0.147 -0.3471 0.1975 0.118 Uiso 1 1 calc R . .
H43A H 0.1517 -0.2532 0.1906 0.118 Uiso 1 1 calc R . .
C44 C 0.3850(7) -0.2276(6) 0.1359(5) 0.045(3) Uani 1 1 d . . .
H44C H 0.3915 -0.2346 0.1871 0.068 Uiso 1 1 calc R . .
H44B H 0.3465 -0.1771 0.1278 0.068 Uiso 1 1 calc R . .
H44A H 0.4544 -0.2278 0.1005 0.068 Uiso 1 1 calc R . .
C45 C 0.3871(8) -0.4046(7) 0.1463(6) 0.060(3) Uani 1 1 d . . .
H45C H 0.3934 -0.4048 0.1971 0.09 Uiso 1 1 calc R . .
H45B H 0.4565 -0.4077 0.1111 0.09 Uiso 1 1 calc R . .
H45A H 0.3497 -0.4502 0.1437 0.09 Uiso 1 1 calc R . .
C46 C 0.3480(10) -0.4700(7) -0.0311(8) 0.084(5) Uani 1 1 d . . .
H46C H 0.3155 -0.5144 -0.042 0.126 Uiso 1 1 calc R . .
H46B H 0.3833 -0.4883 0.0076 0.126 Uiso 1 1 calc R . .
H46A H 0.3986 -0.4492 -0.0766 0.126 Uiso 1 1 calc R . .
C47 C 0.1545(10) -0.4424(8) 0.0837(9) 0.107(6) Uani 1 1 d . . .
H47C H 0.1309 -0.4882 0.0678 0.16 Uiso 1 1 calc R . .
H47B H 0.0947 -0.4061 0.1034 0.16 Uiso 1 1 calc R . .
H47A H 0.1895 -0.4603 0.1227 0.16 Uiso 1 1 calc R . .
C48 C 0.1681(12) -0.3676(9) -0.0648(10) 0.131(8) Uani 1 1 d . . .
H48C H 0.144 -0.4166 -0.0744 0.197 Uiso 1 1 calc R . .
H48B H 0.2107 -0.3421 -0.1117 0.197 Uiso 1 1 calc R . .
H48A H 0.1081 -0.3319 -0.044 0.197 Uiso 1 1 calc R . .
C49 C 0.0836(7) -0.1401(6) 0.0255(5) 0.032(2) Uani 1 1 d . . .
C50 C -0.2880(8) -0.0876(7) 0.0685(7) 0.062(4) Uani 1 1 d . . .
H50B H -0.314 -0.0733 0.1205 0.074 Uiso 1 1 calc R . .
H50A H -0.2519 -0.141 0.0692 0.074 Uiso 1 1 calc R . .
C51 C -0.3743(11) -0.0864(10) 0.0348(8) 0.119(7) Uani 1 1 d . . .
H51B H -0.3901 -0.1411 0.032 0.143 Uiso 1 1 calc R . .
H51A H -0.4372 -0.0593 0.0658 0.143 Uiso 1 1 calc R . .
C52 C -0.3458(8) -0.0465(8) -0.0368(6) 0.068(4) Uani 1 1 d . . .
H52B H -0.3984 -0.0031 -0.0421 0.082 Uiso 1 1 calc R . .
H52A H -0.3411 -0.0833 -0.0747 0.082 Uiso 1 1 calc R . .
C53 C -0.2422(7) -0.0138(7) -0.0480(5) 0.045(3) Uani 1 1 d . . .
H53B H -0.1883 -0.0395 -0.0875 0.055 Uiso 1 1 calc R . .
H53A H -0.2457 0.0439 -0.0624 0.055 Uiso 1 1 calc R . .
C54 C -0.0747(10) -0.0193(9) 0.1995(7) 0.081(5) Uani 1 1 d . . .
H54B H -0.0041 -0.0002 0.1783 0.097 Uiso 1 1 calc R . .
H54A H -0.0687 -0.0777 0.2077 0.097 Uiso 1 1 calc R . .
C55 C -0.1255(10) 0.0140(10) 0.2701(7) 0.095(5) Uani 1 1 d . . .
H55B H -0.1463 -0.0287 0.3111 0.115 Uiso 1 1 calc R . .
H55A H -0.0779 0.0471 0.2831 0.115 Uiso 1 1 calc R . .
C56 C -0.2158(14) 0.0615(12) 0.2588(8) 0.140(8) Uani 1 1 d . . .
H56B H -0.2797 0.0405 0.2938 0.168 Uiso 1 1 calc R . .
H56A H -0.2122 0.1168 0.2682 0.168 Uiso 1 1 calc R . .
C57 C -0.2177(10) 0.0587(9) 0.1848(7) 0.092(5) Uani 1 1 d . . .
H57B H -0.209 0.1121 0.1573 0.11 Uiso 1 1 calc R . .
H57A H -0.2853 0.041 0.184 0.11 Uiso 1 1 calc R . .

loop_
_atom_site_aniso_label
_atom_site_aniso_U_11
_atom_site_aniso_U_22
_atom_site_aniso_U_33
_atom_site_aniso_U_23
_atom_site_aniso_U_13
_atom_site_aniso_U_12
Li1 0.034(10) 0.037(11) 0.046(11) 0.010(8) -0.008(8) -0.001(8)
Li2 0.035(9) 0.040(11) 0.045(10) -0.018(8) -0.015(8) 0.003(8)
Li3 0.035(9) 0.043(11) 0.026(9) -0.025(8) -0.002(7) 0.004(8)
Cu1 0.0271(7) 0.0292(8) 0.0305(7) -0.0020(5) -0.0018(5) -0.0020(5)
Cu2 0.0353(7) 0.0288(8) 0.0377(8) -0.0007(6) -0.0141(6) -0.0015(6)
Cu3 0.0327(7) 0.0330(8) 0.0421(8) -0.0082(6) -0.0125(6) 0.0026(6)
Si1 0.0247(15) 0.0374(19) 0.0380(17) 0.0008(14) 0.0025(13) -0.0042(13)
Si2 0.0337(16) 0.0346(18) 0.0271(15) -0.0068(13) -0.0080(12) -0.0039(13)
Si3 0.0322(16) 0.0322(18) 0.0254(15) -0.0012(12) -0.0072(12) -0.0077(13)
Si4 0.069(2) 0.037(2) 0.0327(17) -0.0106(14) -0.0213(16) 0.0053(16)
Si5 0.0326(17) 0.051(2) 0.0377(18) 0.0100(15) 0.0018(14) -0.0084(14)
Si6 0.0299(15) 0.0330(18) 0.0274(15) -0.0002(12) -0.0053(12) -0.0132(13)
Si7 0.0486(19) 0.056(2) 0.0295(17) -0.0095(15) -0.0070(14) 0.0107(16)
Si8 0.0364(17) 0.046(2) 0.0339(17) -0.0017(14) -0.0071(13) -0.0063(14)
Si9 0.063(2) 0.037(2) 0.104(3) -0.025(2) -0.054(2) 0.0074(17)
O1 0.033(4) 0.073(6) 0.038(4) 0.013(4) -0.012(4) -0.013(4)
O2 0.089(6) 0.053(6) 0.044(5) -0.007(4) -0.026(4) -0.019(5)
O3 0.030(4) 0.061(5) 0.038(4) -0.007(4) -0.004(3) -0.008(3)
O4 0.048(5) 0.085(7) 0.058(5) -0.034(5) -0.024(4) 0.018(4)
O5 0.028(4) 0.064(5) 0.028(4) 0.007(3) -0.014(3) -0.016(3)
O6 0.043(4) 0.090(6) 0.030(4) -0.010(4) -0.017(3) 0.019(4)
N1 0.027(5) 0.042(6) 0.036(5) 0.004(4) 0.001(4) -0.008(4)
N2 0.045(6) 0.040(6) 0.069(7) 0.003(5) -0.026(5) -0.002(5)
N3 0.035(5) 0.028(6) 0.051(6) -0.002(4) -0.011(4) 0.000(4)
C1 0.018(5) 0.033(6) 0.030(6) 0.000(5) -0.003(4) -0.007(4)
C2 0.036(6) 0.061(8) 0.068(8) 0.002(6) -0.019(6) -0.015(6)
C3 0.046(6) 0.045(7) 0.033(6) 0.007(5) 0.006(5) -0.009(5)
C4 0.031(6) 0.068(9) 0.060(8) 0.001(6) 0.006(6) 0.002(6)
C5 0.045(6) 0.056(8) 0.030(6) -0.013(5) -0.010(5) -0.004(5)
C6 0.044(7) 0.064(9) 0.053(7) 0.002(6) -0.021(6) 0.001(6)
C7 0.056(7) 0.075(9) 0.041(7) -0.029(6) -0.027(6) 0.004(6)
C8 0.060(7) 0.040(7) 0.034(6) -0.012(5) -0.019(5) 0.003(5)
C9 0.043(7) 0.067(9) 0.055(7) -0.005(6) -0.022(6) -0.029(6)
C10 0.051(7) 0.054(8) 0.023(6) -0.005(5) -0.008(5) -0.002(5)
C11 0.023(6) 0.058(8) 0.020(6) 0.002(5) -0.003(4) -0.014(5)
C12 0.029(5) 0.019(6) 0.023(5) 0.001(4) -0.003(4) 0.001(4)
C13 0.196(17) 0.088(12) 0.029(7) -0.021(7) -0.044(9) 0.017(11)
C14 0.113(11) 0.037(8) 0.114(11) -0.007(7) -0.078(9) -0.012(7)
C15 0.077(9) 0.045(8) 0.060(8) -0.008(6) -0.022(7) 0.014(6)
C16 0.071(9) 0.110(12) 0.055(8) 0.055(8) 0.006(7) -0.020(8)
C17 0.046(7) 0.065(9) 0.081(9) 0.014(7) -0.017(6) -0.031(6)
C18 0.031(7) 0.112(12) 0.076(9) 0.009(8) 0.010(6) 0.001(7)
C19 0.033(6) 0.070(9) 0.044(7) -0.007(6) 0.002(5) -0.013(6)
C20 0.059(7) 0.064(8) 0.036(6) 0.008(6) -0.029(6) -0.016(6)
C21 0.051(7) 0.050(8) 0.043(7) 0.001(6) -0.008(5) -0.026(6)
C22 0.041(7) 0.039(8) 0.045(7) -0.009(6) -0.013(5) -0.014(6)
C23 0.051(8) 0.089(10) 0.070(9) 0.012(7) -0.035(7) -0.029(7)
C24 0.072(10) 0.132(15) 0.113(13) 0.056(11) -0.061(10) -0.054(9)
C25 0.058(10) 0.28(3) 0.073(11) 0.010(14) -0.003(9) -0.089(13)
C26 0.069(9) 0.105(12) 0.052(8) 0.012(8) -0.009(7) -0.035(8)
C27 0.192(19) 0.120(16) 0.089(13) 0.053(12) -0.075(13) -0.074(14)
C28 0.091(13) 0.33(4) 0.023(9) -0.008(15) 0.001(8) 0.001(17)
C29 0.36(4) 0.19(3) 0.092(18) -0.042(16) -0.12(2) 0.11(3)
C30 0.140(14) 0.101(15) 0.078(12) -0.007(10) -0.057(10) 0.003(11)
C31 0.069(9) 0.098(11) 0.033(7) -0.029(7) -0.007(6) -0.017(7)
C32 0.052(8) 0.155(16) 0.097(12) -0.063(11) -0.016(8) -0.047(9)
C33 0.048(9) 0.22(2) 0.068(10) 0.007(11) -0.024(8) -0.055(10)
C34 0.042(7) 0.058(8) 0.043(7) -0.001(6) -0.009(6) -0.005(6)
C35 0.079(9) 0.085(11) 0.053(8) -0.022(7) -0.035(7) 0.000(8)
C36 0.186(19) 0.069(12) 0.149(16) -0.019(11) -0.118(15) -0.014(12)
C37 0.21(2) 0.135(17) 0.114(14) -0.062(13) -0.105(15) 0.069(16)
C38 0.092(11) 0.127(14) 0.076(10) -0.068(10) -0.037(9) 0.050(10)
C39 0.033(6) 0.034(7) 0.042(6) -0.013(5) -0.011(5) 0.002(5)
C40 0.046(7) 0.063(9) 0.048(7) 0.013(6) 0.002(6) -0.006(6)
C41 0.043(7) 0.108(12) 0.051(8) -0.006(7) 0.002(6) 0.011(7)
C42 0.123(12) 0.089(11) 0.040(8) -0.011(7) -0.028(8) 0.018(9)
C43 0.042(7) 0.133(14) 0.050(8) 0.000(8) 0.004(6) -0.017(8)
C44 0.039(6) 0.063(8) 0.037(6) -0.007(5) -0.015(5) -0.003(5)
C45 0.053(7) 0.066(9) 0.067(8) 0.017(7) -0.035(6) -0.008(6)
C46 0.094(10) 0.059(10) 0.128(12) -0.048(9) -0.073(9) 0.031(8)
C47 0.085(11) 0.051(10) 0.202(18) -0.034(11) -0.062(12) 0.000(8)
C48 0.164(15) 0.073(11) 0.23(2) -0.082(12) -0.168(16) 0.050(11)
C49 0.038(6) 0.020(6) 0.038(6) -0.008(5) -0.005(5) -0.006(5)
C50 0.056(8) 0.058(9) 0.065(8) 0.037(7) -0.016(6) -0.034(6)
C51 0.085(10) 0.169(17) 0.121(13) 0.097(12) -0.069(10) -0.103(11)
C52 0.054(8) 0.125(12) 0.032(7) 0.002(7) -0.017(6) -0.032(8)
C53 0.042(7) 0.067(8) 0.028(6) -0.004(5) -0.005(5) -0.021(6)
C54 0.074(9) 0.121(13) 0.058(9) -0.031(8) -0.037(7) 0.031(8)
C55 0.083(10) 0.155(16) 0.053(9) -0.025(9) -0.032(8) 0.031(10)
C56 0.163(17) 0.20(2) 0.068(11) -0.075(12) -0.066(11) 0.101(15)
C57 0.075(10) 0.145(15) 0.055(9) -0.030(9) -0.030(7) 0.059(10)

loop_
_atom_type_symbol
_atom_type_description
_atom_type_scat_dispersion_real
_atom_type_scat_dispersion_imag
_atom_type_scat_source
C C 0.0033 0.0016 'International Tables Vol C Tables 4.2.6.8 and 6.1.1.4'
H H 0 0 'International Tables Vol C Tables 4.2.6.8 and 6.1.1.4'
N N 0.0061 0.0033 'International Tables Vol C Tables 4.2.6.8 and 6.1.1.4'
O O 0.0106 0.006 'International Tables Vol C Tables 4.2.6.8 and 6.1.1.4'
Si Si 0.0817 0.0704 'International Tables Vol C Tables 4.2.6.8 and 6.1.1.4'
Cu Cu 0.3201 1.2651 'International Tables Vol C Tables 4.2.6.8 and 6.1.1.4'
Li Li -0.0003 0.0001 'International Tables Vol C Tables 4.2.6.8 and 6.1.1.4'

loop_
_geom_angle_atom_site_label_1
_geom_angle_atom_site_label_2
_geom_angle_atom_site_label_3
_geom_angle
_geom_angle_site_symmetry_1
_geom_angle_site_symmetry_3
_geom_angle_publ_flag
O1 Li1 O2 113.5(9) . . ?
O1 Li1 N2 112.5(10) . . ?
O2 Li1 N2 108.7(8) . . ?
O1 Li1 N1 111.2(8) . . ?
O2 Li1 N1 112.7(9) . . ?
N2 Li1 N1 97.1(8) . . ?
O4 Li2 O3 110.8(8) . . ?
O4 Li2 N1 112.3(8) . . ?
O3 Li2 N1 115.7(9) . . ?
O4 Li2 N2 113.5(9) . . ?
O3 Li2 N2 108.2(8) . . ?
N1 Li2 N2 95.5(7) . . ?
O5 Li3 O6 107.7(8) . . ?
O5 Li3 N3 118.9(8) . . ?
O6 Li3 N3 109.9(8) . . ?
O5 Li3 N3 111.1(8) . 2 ?
O6 Li3 N3 113.3(8) . 2 ?
N3 Li3 N3 95.7(7) . 2 ?
C11 Cu1 C1 174.3(4) . . ?
C22 Cu2 C12 171.9(4) . . ?
C49 Cu3 C39 176.5(4) . . ?
C1 Si1 C2 114.3(5) . . ?
C1 Si1 C4 114.9(5) . . ?
C2 Si1 C4 105.2(5) . . ?
C1 Si1 C3 112.9(4) . . ?
C2 Si1 C3 102.8(5) . . ?
C4 Si1 C3 105.6(5) . . ?
C1 Si2 C7 113.2(5) . . ?
C1 Si2 C5 113.5(4) . . ?
C7 Si2 C5 104.1(5) . . ?
C1 Si2 C6 113.3(4) . . ?
C7 Si2 C6 105.9(5) . . ?
C5 Si2 C6 106.0(5) . . ?
C1 Si3 C8 113.6(4) . . ?
C1 Si3 C9 114.0(4) . . ?
C8 Si3 C9 107.4(5) . . ?
C1 Si3 C10 113.1(5) . . ?
C8 Si3 C10 105.5(4) . . ?
C9 Si3 C10 102.4(4) . . ?
C12 Si4 C14 115.2(5) . . ?
C12 Si4 C13 112.5(5) . . ?
C14 Si4 C13 103.4(7) . . ?
C12 Si4 C15 113.8(5) . . ?
C14 Si4 C15 105.1(5) . . ?
C13 Si4 C15 105.7(6) . . ?
C12 Si5 C17 114.4(4) . . ?
C12 Si5 C18 114.4(5) . . ?
C17 Si5 C18 105.9(6) . . ?
C12 Si5 C16 113.3(5) . . ?
C17 Si5 C16 101.7(6) . . ?
C18 Si5 C16 105.9(6) . . ?
C12 Si6 C19 112.5(4) . . ?
C12 Si6 C20 113.4(4) . . ?
C19 Si6 C20 106.5(5) . . ?
C12 Si6 C21 114.0(4) . . ?
C19 Si6 C21 104.4(5) . . ?
C20 Si6 C21 105.3(5) . . ?
C39 Si7 C40 114.0(5) . . ?
C39 Si7 C41 114.0(5) . . ?
C40 Si7 C41 107.0(6) . . ?
C39 Si7 C42 112.7(5) . . ?
C40 Si7 C42 103.7(6) . . ?
C41 Si7 C42 104.4(5) . . ?
C39 Si8 C43 114.9(5) . . ?
C39 Si8 C44 113.3(5) . . ?
C43 Si8 C44 102.2(5) . . ?
C39 Si8 C45 113.4(5) . . ?
C43 Si8 C45 106.0(6) . . ?
C44 Si8 C45 105.9(5) . . ?
C39 Si9 C48 113.7(6) . . ?
C39 Si9 C47 113.6(6) . . ?
C48 Si9 C47 102.1(8) . . ?
C39 Si9 C46 114.2(5) . . ?
C48 Si9 C46 108.8(6) . . ?
C47 Si9 C46 103.1(6) . . ?
C23 O1 C26 109.7(8) . . ?
C23 O1 Li1 126.7(8) . . ?
C26 O1 Li1 123.2(8) . . ?
C30 O2 C27 107.6(11) . . ?
C30 O2 Li1 129.2(9) . . ?
C27 O2 Li1 123.1(11) . . ?
C34 O3 C31 109.3(7) . . ?
C34 O3 Li2 127.4(8) . . ?
C31 O3 Li2 122.4(8) . . ?
C35 O4 C38 107.0(9) . . ?
C35 O4 Li2 125.0(8) . . ?
C38 O4 Li2 124.2(9) . . ?
C50 O5 C53 108.9(7) . . ?
C50 O5 Li3 121.3(8) . . ?
C53 O5 Li3 127.5(7) . . ?
C54 O6 C57 108.5(8) . . ?
C54 O6 Li3 125.6(8) . . ?
C57 O6 Li3 124.4(8) . . ?
C11 N1 Li2 166.9(9) . . ?
C11 N1 Li1 109.6(8) . . ?
Li2 N1 Li1 83.2(7) . . ?
C22 N2 Li1 154.2(10) . . ?
C22 N2 Li2 117.5(9) . . ?
Li1 N2 Li2 83.6(7) . . ?
C49 N3 Li3 163.5(9) . . ?
C49 N3 Li3 111.2(8) . 2 ?
Li3 N3 Li3 84.3(7) . 2 ?
Si1 C1 Si3 114.9(5) . . ?
Si1 C1 Si2 114.2(4) . . ?
Si3 C1 Si2 113.2(5) . . ?
Si1 C1 Cu1 102.7(4) . . ?
Si3 C1 Cu1 104.2(4) . . ?
Si2 C1 Cu1 106.1(4) . . ?
N1 C11 Cu1 174.2(9) . . ?
Si5 C12 Si6 113.5(5) . . ?
Si5 C12 Si4 114.7(5) . . ?
Si6 C12 Si4 113.9(5) . . ?
Si5 C12 Cu2 100.4(4) . . ?
Si6 C12 Cu2 104.1(4) . . ?
Si4 C12 Cu2 108.5(4) . . ?
N2 C22 Cu2 174.7(10) . . ?
O1 C23 C24 106.5(9) . . ?
C25 C24 C23 106.4(11) . . ?
C24 C25 C26 110.1(12) . . ?
O1 C26 C25 107.2(10) . . ?
O2 C27 C28 106.0(16) . . ?
C29 C28 C27 102.9(15) . . ?
C28 C29 C30 109(2) . . ?
O2 C30 C29 105.9(15) . . ?
O3 C31 C32 105.5(9) . . ?
C33 C32 C31 107.5(10) . . ?
C32 C33 C34 108.0(11) . . ?
O3 C34 C33 106.5(9) . . ?
O4 C35 C36 107.8(11) . . ?
C35 C36 C37 105.3(13) . . ?
C36 C37 C38 105.8(13) . . ?
O4 C38 C37 107.5(11) . . ?
Si7 C39 Si9 114.6(5) . . ?
Si7 C39 Si8 114.5(5) . . ?
Si9 C39 Si8 115.2(5) . . ?
Si7 C39 Cu3 102.9(5) . . ?
Si9 C39 Cu3 103.9(4) . . ?
Si8 C39 Cu3 103.6(4) . . ?
N3 C49 Cu3 176.3(9) . . ?
O5 C50 C51 106.3(8) . . ?
C52 C51 C50 108.8(10) . . ?
C51 C52 C53 107.9(9) . . ?
O5 C53 C52 105.2(8) . . ?
O6 C54 C55 107.8(10) . . ?
C56 C55 C54 106.2(11) . . ?
C57 C56 C55 108.2(11) . . ?
C56 C57 O6 108.9(10) . . ?

loop_
_geom_bond_atom_site_label_1
_geom_bond_atom_site_label_2
_geom_bond_distance
_geom_bond_site_symmetry_2
_geom_bond_publ_flag
Li1 O1 1.888(17) . ?
Li1 O2 1.891(19) . ?
Li1 N2 2.020(19) . ?
Li1 N1 2.115(17) . ?
Li2 O4 1.867(17) . ?
Li2 O3 1.896(16) . ?
Li2 N1 2.054(18) . ?
Li2 N2 2.13(2) . ?
Li3 O5 1.883(16) . ?
Li3 O6 1.897(15) . ?
Li3 N3 1.988(17) . ?
Li3 N3 2.119(19) 2 ?
Cu1 C11 1.857(11) . ?
Cu1 C1 1.941(9) . ?
Cu2 C22 1.885(12) . ?
Cu2 C12 1.931(8) . ?
Cu3 C49 1.858(10) . ?
Cu3 C39 1.944(9) . ?
Si1 C1 1.836(9) . ?
Si1 C2 1.892(10) . ?
Si1 C4 1.894(10) . ?
Si1 C3 1.899(9) . ?
Si2 C1 1.861(9) . ?
Si2 C7 1.866(10) . ?
Si2 C5 1.871(10) . ?
Si2 C6 1.872(10) . ?
Si3 C1 1.852(10) . ?
Si3 C8 1.870(10) . ?
Si3 C9 1.874(10) . ?
Si3 C10 1.897(9) . ?
Si4 C12 1.855(9) . ?
Si4 C14 1.872(12) . ?
Si4 C13 1.875(11) . ?
Si4 C15 1.894(10) . ?
Si5 C12 1.847(9) . ?
Si5 C17 1.867(12) . ?
Si5 C18 1.871(11) . ?
Si5 C16 1.897(10) . ?
Si6 C12 1.855(9) . ?
Si6 C19 1.868(11) . ?
Si6 C20 1.871(9) . ?
Si6 C21 1.878(10) . ?
Si7 C39 1.833(10) . ?
Si7 C40 1.866(12) . ?
Si7 C41 1.870(10) . ?
Si7 C42 1.911(11) . ?
Si8 C39 1.862(10) . ?
Si8 C43 1.873(11) . ?
Si8 C44 1.878(11) . ?
Si8 C45 1.883(10) . ?
Si9 C39 1.836(10) . ?
Si9 C48 1.848(12) . ?
Si9 C47 1.854(16) . ?
Si9 C46 1.859(11) . ?
O1 C23 1.407(11) . ?
O1 C26 1.412(12) . ?
O2 C30 1.396(16) . ?
O2 C27 1.424(15) . ?
O3 C34 1.424(11) . ?
O3 C31 1.435(11) . ?
O4 C35 1.405(12) . ?
O4 C38 1.417(13) . ?
O5 C50 1.425(11) . ?
O5 C53 1.444(10) . ?
O6 C54 1.404(12) . ?
O6 C57 1.422(12) . ?
N1 C11 1.146(11) . ?
N2 C22 1.125(12) . ?
N3 C49 1.149(11) . ?
N3 Li3 2.119(19) 2 ?
C23 C24 1.508(15) . ?
C24 C25 1.382(17) . ?
C25 C26 1.443(16) . ?
C27 C28 1.47(2) . ?
C28 C29 1.43(3) . ?
C29 C30 1.47(2) . ?
C31 C32 1.491(15) . ?
C32 C33 1.391(17) . ?
C33 C34 1.460(15) . ?
C35 C36 1.431(17) . ?
C36 C37 1.443(19) . ?
C37 C38 1.469(18) . ?
C50 C51 1.467(14) . ?
C51 C52 1.395(15) . ?
C52 C53 1.502(13) . ?
C54 C55 1.464(16) . ?
C55 C56 1.445(17) . ?
C56 C57 1.401(16) . ?
